data_1004010
loop_
_publ_author_name
S.P.Thanh
J.Renaudin
V.Maisonneuve

_journal_name_full 'Solid State Sciences'
_journal_page_first 143
_journal_paper_doi 10.1016/S1293-2558(00)00125-4
_journal_volume 2
_journal_year 2000
_chemical_formula_moiety
;
(C6 H18 N2 2+)n,n(Al1 F5 2-)
;
_chemical_formula_sum 'C6 H18 Al F5 N2'
_chemical_name_systematic
;
catena-(1,6-Hexanediammonium (\m~2~-fluoro)-tetrafluoroaluminate)
;
_space_group_IT_number 4
_symmetry_cell_setting monoclinic
_symmetry_space_group_name_Hall 'P 2yb'
_symmetry_space_group_name_H-M 'P 1 21 1'
_cell_angle_alpha 90
_cell_angle_beta 103.69(2)
_cell_angle_gamma 90
_cell_formula_units_Z 2
_cell_length_a 7.898(1)
_cell_length_b 5.514(1)
_cell_length_c 12.672(3)
_cell_volume 536.182
_diffrn_ambient_temperature ?
_exptl_crystal_colour colorless
_exptl_crystal_density_diffrn 1.49
_exptl_crystal_description lamellar
_refine_ls_R_factor_gt 0.056
_refine_ls_wR_factor_gt 0.056
_cod_original_sg_symbol_H-M 'P 21'
_cod_original_formula_sum 'C6 H18 Al1 F5 N2'
_cod_database_code 1004010

loop_
_symmetry_equiv_pos_site_id
_symmetry_equiv_pos_as_xyz
1 x,y,z
2 -x,1/2+y,-z

loop_
_atom_site_label
_atom_site_type_symbol
_atom_site_fract_x
_atom_site_fract_y
_atom_site_fract_z
Al1 Al 0.3669(2) 0.2534(4) 0.0410(1)
F1 F 0.2428(3) 0.2743(6) -0.0967(2)
F2 F 0.5133(3) 0.2306(6) 0.1713(2)
F3 F 0.4920(6) 0.0001(7) -0.0066(3)
F4 F 0.2260(4) 0.0233(5) 0.0712(2)
F5 F 0.2417(4) 0.4790(5) 0.0874(2)
N1 N 0.0812(4) -0.271(1) -0.1048(2)
H1 H -0.0201(4) -0.300(6) -0.088(1)
H2 H 0.143(4) -0.167(3) -0.0572(4)
H3 H 0.140(4) -0.410(3) -0.1028(8)
C1 C 0.0491(6) -0.1667(9) -0.2148(3)
H4 H 0.1568(6) -0.1681(9) -0.2391(3)
H5 H 0.0123(6) 0.0006(9) -0.2126(3)
C2 C -0.0875(7) -0.305(1) -0.2943(4)
H6 H -0.1950(7) -0.302(1) -0.2699(4)
H7 H -0.0510(7) -0.472(1) -0.2954(4)
C3 C -0.1225(6) -0.204(1) -0.4086(4)
H8 H -0.0191(6) -0.226(1) -0.4363(4)
H9 H -0.1437(6) -0.031(1) -0.4059(4)
C4 C -0.2766(7) -0.320(1) -0.4874(4)
H10 H -0.2558(7) -0.493(1) -0.4896(4)
H11 H -0.3802(7) -0.297(1) -0.4599(4)
C5 C -0.3108(6) -0.221(1) -0.6015(3)
H12 H -0.2118(6) -0.257(1) -0.6319(3)
H13 H -0.3231(6) -0.046(1) -0.5993(3)
C6 C -0.4736(7) -0.3281(9) -0.6741(4)
H14 H -0.4651(7) -0.5036(9) -0.6715(3)
H15 H -0.5736(7) -0.2818(9) -0.6467(4)
N2 N -0.5014(4) -0.248(1) -0.7878(2)
H16 H -0.599(2) -0.314(4) -0.8271(5)
H17 H -0.412(2) -0.294(5) -0.8142(8)
H18 H -0.510(4) -0.087(1) -0.7909(4)
F3A* F 0.5080(6) 0.5001(7) 0.0066(3)
Al1A* Al 0.6331(2) -0.2466(4) -0.0410(1)

loop_
_atom_type_symbol
_atom_type_radius_bond
C 0.68
H 0.23
Al 1.35
F 0.64
N 0.68
